data_7113155
loop_
_publ_author_name
'Clayton, Hayley J.'
'Harding, Lindsay P.'
'Irvine, John P.'
'Jeffery, John C.'
'Riis-Johannessen, T.'
'Laws, Andrew P.'
'Rice, Craig R.'
'Whitehead, Martina'

_publ_section_title
;
 Metal-specific allosteric activation and deactivation of a diamine
;
_journal_coden_ASTM CHCOFS
_journal_issue 1
_journal_name_full
;
 Chemical Communications (Cambridge, United Kingdom)
;
_journal_page_first 108
_journal_page_last 110
_journal_paper_doi 10.1039/b714256k
_journal_year 2008
_chemical_formula_sum 'C44 H44 Cd2 Cl4 N16 O16 S4'
_chemical_formula_weight 1547.79
_space_group_IT_number 15
_symmetry_cell_setting monoclinic
_symmetry_space_group_name_Hall '-C 2yc'
_symmetry_space_group_name_H-M 'C 1 2/c 1'
_atom_sites_solution_hydrogens geom
_atom_sites_solution_primary direct
_atom_sites_solution_secondary difmap
_audit_creation_method SHELXL-97
_cell_angle_alpha 90.00
_cell_angle_beta 112.17(3)
_cell_angle_gamma 90.00
_cell_formula_units_Z 4
_cell_length_a 22.217(4)
_cell_length_b 11.429(2)
_cell_length_c 23.837(5)
_cell_measurement_reflns_used 21560
_cell_measurement_temperature 100(2)
_cell_measurement_theta_max 54.990
_cell_measurement_theta_min 4.773
_cell_volume 5605(2)
_computing_cell_refinement 'SAINT (Bruker, 2001)'
_computing_data_collection 'SMART (Bruker, 2001)'
_computing_data_reduction 'SHELXTL (Bruker, 2001)'
_computing_molecular_graphics 'SHELXTL (Bruker, 2001)'
_computing_publication_material 'SHELXTL (Bruker, 2001)'
_computing_structure_refinement 'SHELXTL (Bruker, 2001)'
_computing_structure_solution 'SHELXTL (Bruker, 2001)'
_diffrn_ambient_temperature 100(2)
_diffrn_detector_area_resol_mean 8.5
_diffrn_measured_fraction_theta_full 0.999
_diffrn_measured_fraction_theta_max 0.999
_diffrn_measurement_device_type 'CCD area detector'
_diffrn_measurement_method 'frames each covering 0.3\% in\w'
_diffrn_radiation_monochromator graphite
_diffrn_radiation_source 'fine-focus sealed tube'
_diffrn_radiation_type MoK\a
_diffrn_radiation_wavelength 0.71073
_diffrn_reflns_av_R_equivalents 0.0162
_diffrn_reflns_av_sigmaI/netI 0.0125
_diffrn_reflns_limit_h_max 28
_diffrn_reflns_limit_h_min -28
_diffrn_reflns_limit_k_max 14
_diffrn_reflns_limit_k_min -14
_diffrn_reflns_limit_l_max 30
_diffrn_reflns_limit_l_min -30
_diffrn_reflns_number 31695
_diffrn_reflns_theta_full 27.49
_diffrn_reflns_theta_max 27.49
_diffrn_reflns_theta_min 1.85
_exptl_absorpt_coefficient_mu 1.182
_exptl_absorpt_correction_T_max 1.00
_exptl_absorpt_correction_T_min 0.883604
_exptl_absorpt_correction_type multi-scan
_exptl_absorpt_process_details 'SADABS (Sheldrick, 1996)'
_exptl_crystal_colour orange
_exptl_crystal_density_diffrn 1.834
_exptl_crystal_density_method 'not measured'
_exptl_crystal_description block
_exptl_crystal_F_000 3104
_exptl_crystal_size_max 0.4
_exptl_crystal_size_mid 0.3
_exptl_crystal_size_min 0.3
_refine_diff_density_max 0.796
_refine_diff_density_min -0.560
_refine_diff_density_rms 0.065
_refine_ls_extinction_method none
_refine_ls_goodness_of_fit_ref 1.073
_refine_ls_hydrogen_treatment refall
_refine_ls_matrix_type full
_refine_ls_number_parameters 476
_refine_ls_number_reflns 6443
_refine_ls_number_restraints 0
_refine_ls_restrained_S_all 1.073
_refine_ls_R_factor_all 0.0222
_refine_ls_R_factor_gt 0.0212
_refine_ls_shift/su_max 0.005
_refine_ls_shift/su_mean 0.000
_refine_ls_structure_factor_coef Fsqd
_refine_ls_weighting_details 'calc w=1/[\s^2^(Fo^2^)+(0.0272P)^2^+9.0361P] where P=(Fo^2^+2Fc^2^)/3'
_refine_ls_weighting_scheme calc
_refine_ls_wR_factor_gt 0.0542
_refine_ls_wR_factor_ref 0.0548
_reflns_number_gt 6209
_reflns_number_total 6443
_reflns_threshold_expression >2sigma(I)
_cod_duplicate_entry 7102776
_cod_data_source_file b714256k.txt
_cod_data_source_block craigum
_cod_original_cell_volume 5605.4(19)
_cod_original_sg_symbol_H-M C2/c
_cod_database_code 7113155

loop_
_symmetry_equiv_pos_as_xyz
'x, y, z'
'-x, y, -z+1/2'
'x+1/2, y+1/2, z'
'-x+1/2, y+1/2, -z+1/2'
'-x, -y, -z'
'x, -y, z-1/2'
'-x+1/2, -y+1/2, -z'
'x+1/2, -y+1/2, z-1/2'

loop_
_atom_site_label
_atom_site_type_symbol
_atom_site_fract_x
_atom_site_fract_y
_atom_site_fract_z
_atom_site_U_iso_or_equiv
_atom_site_adp_type
_atom_site_occupancy
_atom_site_symmetry_multiplicity
_atom_site_calc_flag
Cd1 Cd 0.520563(5) 0.669246(10) 0.855233(5) 0.01455(4) Uani 1 1 d
Cl1 Cl 0.61243(2) 0.44643(4) 0.956459(19) 0.02462(9) Uani 1 1 d
O1A O 0.56891(7) 0.54631(12) 0.94228(6) 0.0294(3) Uani 1 1 d
O1B O 0.67736(7) 0.48646(16) 0.96990(9) 0.0512(5) Uani 1 1 d
O1C O 0.59361(8) 0.36963(14) 0.90507(7) 0.0408(4) Uani 1 1 d
O1D O 0.60803(8) 0.38699(13) 1.00734(6) 0.0374(3) Uani 1 1 d
N51 N 0.50002(7) 0.77927(13) 0.93063(7) 0.0235(3) Uani 1 1 d
C52 C 0.47896(8) 0.81909(15) 0.96301(8) 0.0201(3) Uani 1 1 d
C53 C 0.45181(9) 0.87180(18) 1.00400(8) 0.0240(3) Uani 1 1 d
N11 N 0.62722(6) 0.72905(12) 0.88237(6) 0.0167(3) Uani 1 1 d
C12 C 0.66028(7) 0.65801(15) 0.86136(7) 0.0175(3) Uani 1 1 d
S13 S 0.741975(19) 0.68809(4) 0.88725(2) 0.02258(9) Uani 1 1 d
C14 C 0.73045(8) 0.80269(17) 0.92845(8) 0.0230(3) Uani 1 1 d
C15 C 0.66703(8) 0.81184(15) 0.92132(7) 0.0195(3) Uani 1 1 d
C16 C 0.64032(9) 0.89765(17) 0.95309(8) 0.0250(4) Uani 1 1 d
N21 N 0.56600(6) 0.55147(12) 0.79965(6) 0.0154(3) Uani 1 1 d
C22 C 0.63128(7) 0.56015(14) 0.82063(7) 0.0166(3) Uani 1 1 d
C23 C 0.66885(8) 0.47793(16) 0.80498(7) 0.0199(3) Uani 1 1 d
C24 C 0.63917(8) 0.38567(15) 0.76850(8) 0.0207(3) Uani 1 1 d
C25 C 0.57100(8) 0.37541(15) 0.74557(7) 0.0193(3) Uani 1 1 d
C26 C 0.53617(7) 0.46314(14) 0.76212(7) 0.0158(3) Uani 1 1 d
N27 N 0.54026(9) 0.28507(14) 0.70905(8) 0.0253(3) Uani 1 1 d
N31 N 0.41577(6) 0.60598(12) 0.83980(6) 0.0171(3) Uani 1 1 d
C32 C 0.37237(7) 0.68189(14) 0.80657(7) 0.0169(3) Uani 1 1 d
S33 S 0.29512(2) 0.65526(4) 0.80352(2) 0.02363(9) Uani 1 1 d
C34 C 0.32366(9) 0.53665(17) 0.84973(8) 0.0248(4) Uani 1 1 d
C35 C 0.38856(8) 0.52278(15) 0.86529(7) 0.0206(3) Uani 1 1 d
C36 C 0.42911(10) 0.43096(17) 0.90681(9) 0.0265(4) Uani 1 1 d
N41 N 0.44921(6) 0.78804(12) 0.77850(6) 0.0144(2) Uani 1 1 d
C42 C 0.38736(7) 0.77955(14) 0.77439(7) 0.0157(3) Uani 1 1 d
C43 C 0.34030(8) 0.86007(16) 0.74034(7) 0.0188(3) Uani 1 1 d
C44 C 0.35709(8) 0.94855(15) 0.71072(7) 0.0187(3) Uani 1 1 d
C45 C 0.42129(7) 0.95756(14) 0.71308(7) 0.0167(3) Uani 1 1 d
C46 C 0.46581(7) 0.87284(14) 0.74800(7) 0.0144(3) Uani 1 1 d
N47 N 0.43930(8) 1.04362(14) 0.68361(7) 0.0212(3) Uani 1 1 d
Cl2 Cl 0.380961(18) 0.07322(3) 0.860760(17) 0.01762(8) Uani 1 1 d
O2A O 0.44137(6) 0.03513(12) 0.85685(6) 0.0266(3) Uani 1 1 d
O2B O 0.39459(6) 0.13039(12) 0.91814(6) 0.0267(3) Uani 1 1 d
O2C O 0.34937(7) 0.15368(12) 0.81215(6) 0.0304(3) Uani 1 1 d
O2D O 0.33946(6) -0.02603(12) 0.85583(6) 0.0276(3) Uani 1 1 d
N61 N 0.31107(9) 0.16013(17) 0.60688(9) 0.0384(4) Uani 1 1 d
C62 C 0.27194(9) 0.22806(16) 0.58695(8) 0.0241(3) Uani 1 1 d
C63 C 0.22174(10) 0.31546(18) 0.56110(9) 0.0288(4) Uani 1 1 d
H1 H 0.4749(13) 1.042(2) 0.6826(11) 0.036(7) Uiso 1 1 d
H2 H 0.4331(12) 0.811(2) 1.0194(11) 0.037(6) Uiso 1 1 d
H3 H 0.7655(11) 0.850(2) 0.9513(10) 0.027(6) Uiso 1 1 d
H4 H 0.2980(10) 0.8531(18) 0.7403(9) 0.020(5) Uiso 1 1 d
H5 H 0.7128(11) 0.4859(19) 0.8197(10) 0.026(5) Uiso 1 1 d
H6 H 0.6013(12) 0.928(2) 0.9271(10) 0.029(6) Uiso 1 1 d
H7 H 0.4111(12) 1.083(2) 0.6612(11) 0.030(6) Uiso 1 1 d
H8 H 0.4207(12) 0.930(2) 0.9838(11) 0.039(6) Uiso 1 1 d
H9 H 0.3291(11) 1.003(2) 0.6892(11) 0.033(6) Uiso 1 1 d
H10 H 0.6323(11) 0.863(2) 0.9840(11) 0.033(6) Uiso 1 1 d
H11 H 0.2977(12) 0.491(2) 0.8633(11) 0.042(7) Uiso 1 1 d
H12 H 0.6621(11) 0.3309(19) 0.7580(10) 0.027(6) Uiso 1 1 d
H13 H 0.4589(12) 0.396(2) 0.8905(11) 0.037(6) Uiso 1 1 d
H14 H 0.4854(12) 0.909(2) 1.0364(11) 0.035(6) Uiso 1 1 d
H15 H 0.4551(12) 0.466(2) 0.9443(11) 0.038(6) Uiso 1 1 d
H16 H 0.6722(12) 0.959(2) 0.9706(11) 0.039(7) Uiso 1 1 d
H17 H 0.2434(15) 0.388(3) 0.5571(14) 0.070(10) Uiso 1 1 d
H18 H 0.4028(13) 0.373(2) 0.9134(11) 0.043(7) Uiso 1 1 d
H19 H 0.1993(16) 0.335(3) 0.5870(15) 0.069(10) Uiso 1 1 d
H20 H 0.5632(13) 0.237(2) 0.7017(11) 0.039(7) Uiso 1 1 d
H21 H 0.5037(15) 0.291(3) 0.6900(14) 0.056(9) Uiso 1 1 d
H22 H 0.1939(14) 0.293(3) 0.5231(14) 0.057(8) Uiso 1 1 d

loop_
_atom_site_aniso_label
_atom_site_aniso_U_11
_atom_site_aniso_U_22
_atom_site_aniso_U_33
_atom_site_aniso_U_23
_atom_site_aniso_U_13
_atom_site_aniso_U_12
Cd1 0.01044(6) 0.01740(7) 0.01575(6) 0.00003(4) 0.00486(4) 0.00044(4)
Cl1 0.0237(2) 0.0260(2) 0.0239(2) 0.00717(16) 0.00865(16) 0.00571(16)
O1A 0.0304(7) 0.0298(7) 0.0298(7) 0.0113(5) 0.0135(6) 0.0095(6)
O1B 0.0212(7) 0.0531(11) 0.0688(12) 0.0140(9) 0.0050(7) 0.0011(7)
O1C 0.0550(10) 0.0385(8) 0.0300(7) -0.0021(6) 0.0172(7) 0.0087(7)
O1D 0.0619(10) 0.0266(7) 0.0273(7) 0.0106(6) 0.0208(7) 0.0115(7)
N51 0.0206(7) 0.0241(7) 0.0244(7) -0.0046(6) 0.0070(6) -0.0010(6)
C52 0.0151(7) 0.0218(8) 0.0208(8) -0.0029(6) 0.0039(6) -0.0018(6)
C53 0.0195(8) 0.0289(9) 0.0244(8) -0.0064(7) 0.0090(7) -0.0010(7)
N11 0.0142(6) 0.0193(7) 0.0150(6) 0.0022(5) 0.0038(5) -0.0006(5)
C12 0.0113(7) 0.0237(8) 0.0164(7) 0.0049(6) 0.0041(6) 0.0006(6)
S13 0.01064(17) 0.0323(2) 0.0231(2) 0.00128(16) 0.00446(15) -0.00046(15)
C14 0.0177(8) 0.0301(9) 0.0191(8) 0.0008(7) 0.0044(6) -0.0046(7)
C15 0.0180(8) 0.0235(8) 0.0149(7) 0.0013(6) 0.0039(6) -0.0040(6)
C16 0.0243(9) 0.0282(9) 0.0218(8) -0.0054(7) 0.0080(7) -0.0055(7)
N21 0.0133(6) 0.0173(6) 0.0165(6) 0.0035(5) 0.0067(5) 0.0019(5)
C22 0.0135(7) 0.0201(8) 0.0164(7) 0.0043(6) 0.0058(6) 0.0015(6)
C23 0.0137(7) 0.0273(9) 0.0190(7) 0.0046(6) 0.0066(6) 0.0045(6)
C24 0.0199(8) 0.0225(8) 0.0234(8) 0.0049(6) 0.0123(6) 0.0077(6)
C25 0.0211(8) 0.0184(8) 0.0211(8) 0.0017(6) 0.0112(6) 0.0019(6)
C26 0.0153(8) 0.0167(7) 0.0178(7) 0.0026(6) 0.0090(6) 0.0004(6)
N27 0.0234(8) 0.0225(8) 0.0348(9) -0.0076(6) 0.0166(7) 0.0005(6)
N31 0.0157(6) 0.0199(7) 0.0167(6) -0.0026(5) 0.0074(5) -0.0024(5)
C32 0.0116(7) 0.0237(8) 0.0159(7) -0.0047(6) 0.0058(6) -0.0027(6)
S33 0.01196(18) 0.0353(2) 0.0249(2) 0.00269(17) 0.00838(16) -0.00246(16)
C34 0.0200(8) 0.0318(9) 0.0244(8) 0.0019(7) 0.0104(7) -0.0053(7)
C35 0.0203(8) 0.0251(8) 0.0182(7) -0.0021(6) 0.0093(6) -0.0059(6)
C36 0.0275(9) 0.0251(9) 0.0290(9) 0.0051(7) 0.0131(8) -0.0016(7)
N41 0.0110(6) 0.0173(6) 0.0147(6) -0.0028(5) 0.0046(5) -0.0002(5)
C42 0.0112(7) 0.0206(8) 0.0151(7) -0.0039(6) 0.0047(5) -0.0009(6)
C43 0.0109(7) 0.0271(8) 0.0178(7) -0.0033(6) 0.0048(6) 0.0015(6)
C44 0.0127(7) 0.0232(8) 0.0179(7) -0.0005(6) 0.0033(6) 0.0044(6)
C45 0.0143(7) 0.0189(7) 0.0153(7) -0.0022(6) 0.0036(6) 0.0017(6)
C46 0.0109(7) 0.0171(7) 0.0143(7) -0.0022(5) 0.0038(5) -0.0004(5)
N47 0.0142(7) 0.0238(7) 0.0234(7) 0.0065(6) 0.0044(6) 0.0038(6)
Cl2 0.01473(17) 0.02151(19) 0.01776(17) 0.00089(14) 0.00743(14) -0.00156(14)
O2A 0.0179(6) 0.0380(7) 0.0272(6) -0.0038(5) 0.0121(5) 0.0008(5)
O2B 0.0218(6) 0.0357(7) 0.0231(6) -0.0078(5) 0.0092(5) -0.0008(5)
O2C 0.0257(7) 0.0344(7) 0.0282(7) 0.0129(6) 0.0067(5) 0.0012(6)
O2D 0.0276(7) 0.0256(7) 0.0342(7) -0.0020(5) 0.0169(6) -0.0087(5)
N61 0.0322(9) 0.0407(10) 0.0414(10) 0.0144(8) 0.0129(8) 0.0126(8)
C62 0.0231(8) 0.0274(9) 0.0225(8) 0.0029(7) 0.0095(7) -0.0002(7)
C63 0.0262(9) 0.0299(10) 0.0270(9) 0.0001(8) 0.0062(8) 0.0071(8)

loop_
_atom_type_symbol
_atom_type_description
_atom_type_scat_dispersion_real
_atom_type_scat_dispersion_imag
_atom_type_scat_source
C C 0.0033 0.0016 'International Tables Vol C Tables 4.2.6.8 and 6.1.1.4'
H H 0.0000 0.0000 'International Tables Vol C Tables 4.2.6.8 and 6.1.1.4'
N N 0.0061 0.0033 'International Tables Vol C Tables 4.2.6.8 and 6.1.1.4'
O O 0.0106 0.0060 'International Tables Vol C Tables 4.2.6.8 and 6.1.1.4'
S S 0.1246 0.1234 'International Tables Vol C Tables 4.2.6.8 and 6.1.1.4'
Cl Cl 0.1484 0.1585 'International Tables Vol C Tables 4.2.6.8 and 6.1.1.4'
Cd Cd -0.8075 1.2024 'International Tables Vol C Tables 4.2.6.8 and 6.1.1.4'

loop_
_geom_angle_atom_site_label_1
_geom_angle_atom_site_label_2
_geom_angle_atom_site_label_3
_geom_angle
_geom_angle_site_symmetry_3
N11 Cd1 N31 173.37(5) .
N11 Cd1 N41 111.50(5) .
N31 Cd1 N41 73.49(5) .
N11 Cd1 N21 73.50(5) .
N31 Cd1 N21 110.31(5) .
N41 Cd1 N21 101.43(5) .
N11 Cd1 N51 95.80(5) .
N31 Cd1 N51 79.51(5) .
N41 Cd1 N51 90.99(5) .
N21 Cd1 N51 165.88(5) .
N11 Cd1 O1A 81.60(5) .
N31 Cd1 O1A 92.83(5) .
N41 Cd1 O1A 164.37(5) .
N21 Cd1 O1A 90.27(5) .
N51 Cd1 O1A 78.85(5) .
O1D Cl1 O1B 110.44(11) .
O1D Cl1 O1C 110.08(10) .
O1B Cl1 O1C 109.36(12) .
O1D Cl1 O1A 108.63(9) .
O1B Cl1 O1A 109.14(10) .
O1C Cl1 O1A 109.18(9) .
Cl1 O1A Cd1 134.74(8) .
C52 N51 Cd1 166.18(14) .
N51 C52 C53 179.1(2) .
C52 C53 H2 107.9(15) .
C52 C53 H8 110.9(15) .
H2 C53 H8 111(2) .
C52 C53 H14 109.5(14) .
H2 C53 H14 110(2) .
H8 C53 H14 107(2) .
C12 N11 C15 111.72(14) .
C12 N11 Cd1 111.83(11) .
C15 N11 Cd1 135.82(11) .
N11 C12 C22 123.80(14) .
N11 C12 S13 113.97(12) .
C22 C12 S13 122.22(12) .
C14 S13 C12 89.59(9) .
C15 C14 S13 111.07(14) .
C15 C14 H3 128.6(14) .
S13 C14 H3 120.3(14) .
C14 C15 N11 113.65(16) .
C14 C15 C16 125.42(16) .
N11 C15 C16 120.89(15) .
C15 C16 H6 111.1(14) .
C15 C16 H10 111.0(16) .
H6 C16 H10 107(2) .
C15 C16 H16 109.2(15) .
H6 C16 H16 111(2) .
H10 C16 H16 107(2) .
C26 N21 C22 119.54(14) .
C26 N21 Cd1 126.29(10) .
C22 N21 Cd1 112.16(10) .
N21 C22 C23 121.26(15) .
N21 C22 C12 116.47(14) .
C23 C22 C12 122.26(15) .
C24 C23 C22 119.66(15) .
C24 C23 H5 120.8(14) .
C22 C23 H5 119.5(14) .
C23 C24 C25 120.08(16) .
C23 C24 H12 121.7(14) .
C25 C24 H12 118.2(14) .
N27 C25 C24 121.31(16) .
N27 C25 C26 121.59(15) .
C24 C25 C26 117.10(15) .
N21 C26 C25 122.31(14) .
N21 C26 C26 116.53(12) 2_656
C25 C26 C26 121.15(13) 2_656
C25 N27 H20 116.5(18) .
C25 N27 H21 118(2) .
H20 N27 H21 123(3) .
C32 N31 C35 112.01(14) .
C32 N31 Cd1 110.59(11) .
C35 N31 Cd1 136.03(11) .
N31 C32 C42 123.96(14) .
N31 C32 S33 113.70(12) .
C42 C32 S33 122.33(12) .
C34 S33 C32 89.52(9) .
C35 C34 S33 111.49(14) .
C35 C34 H11 125.5(16) .
S33 C34 H11 123.0(16) .
C34 C35 N31 113.28(16) .
C34 C35 C36 125.33(16) .
N31 C35 C36 121.37(15) .
C35 C36 H13 110.8(14) .
C35 C36 H15 109.4(15) .
H13 C36 H15 106(2) .
C35 C36 H18 110.7(16) .
H13 C36 H18 110(2) .
H15 C36 H18 110(2) .
C42 N41 C46 119.63(13) .
C42 N41 Cd1 112.73(10) .
C46 N41 Cd1 126.58(10) .
N41 C42 C43 120.96(15) .
N41 C42 C32 116.48(14) .
C43 C42 C32 122.55(14) .
C44 C43 C42 119.84(15) .
C44 C43 H4 122.0(13) .
C42 C43 H4 118.1(13) .
C43 C44 C45 120.26(15) .
C43 C44 H9 123.0(16) .
C45 C44 H9 116.7(16) .
N47 C45 C46 121.77(15) .
N47 C45 C44 121.67(15) .
C46 C45 C44 116.56(15) .
N41 C46 C45 122.69(14) .
N41 C46 C46 116.61(12) 2_656
C45 C46 C46 120.70(13) 2_656
C45 N47 H1 119.3(18) .
C45 N47 H7 116.7(17) .
H1 N47 H7 122(2) .
O2C Cl2 O2D 109.61(9) .
O2C Cl2 O2B 109.80(9) .
O2D Cl2 O2B 109.50(8) .
O2C Cl2 O2A 108.85(8) .
O2D Cl2 O2A 109.81(8) .
O2B Cl2 O2A 109.25(8) .
N61 C62 C63 179.7(2) .
C62 C63 H17 107.2(19) .
C62 C63 H19 113.2(19) .
H17 C63 H19 105(3) .
C62 C63 H22 110.3(19) .
H17 C63 H22 108(3) .
H19 C63 H22 112(3) .

loop_
_geom_bond_atom_site_label_1
_geom_bond_atom_site_label_2
_geom_bond_distance
_geom_bond_site_symmetry_2
Cd1 N11 2.3116(14) .
Cd1 N31 2.3307(14) .
Cd1 N41 2.3481(15) .
Cd1 N21 2.3656(14) .
Cd1 N51 2.3747(15) .
Cd1 O1A 2.3982(14) .
Cl1 O1D 1.4255(14) .
Cl1 O1B 1.4297(16) .
Cl1 O1C 1.4351(16) .
Cl1 O1A 1.4511(14) .
N51 C52 1.138(2) .
C52 C53 1.458(2) .
C53 H2 0.95(3) .
C53 H8 0.95(3) .
C53 H14 0.95(2) .
N11 C12 1.314(2) .
N11 C15 1.386(2) .
C12 C22 1.462(2) .
C12 S13 1.7171(17) .
S13 C14 1.713(2) .
C14 C15 1.358(2) .
C14 H3 0.94(2) .
C15 C16 1.492(3) .
C16 H6 0.92(2) .
C16 H10 0.91(3) .
C16 H16 0.97(3) .
N21 C26 1.346(2) .
N21 C22 1.347(2) .
C22 C23 1.398(2) .
C23 C24 1.368(3) .
C23 H5 0.91(2) .
C24 C25 1.408(2) .
C24 H12 0.90(2) .
C25 N27 1.357(2) .
C25 C26 1.411(2) .
C26 C26 1.489(3) 2_656
N27 H20 0.81(3) .
N27 H21 0.77(3) .
N31 C32 1.317(2) .
N31 C35 1.384(2) .
C32 C42 1.462(2) .
C32 S33 1.7172(16) .
S33 C34 1.711(2) .
C34 C35 1.356(2) .
C34 H11 0.92(3) .
C35 C36 1.490(3) .
C36 H13 0.97(3) .
C36 H15 0.95(3) .
C36 H18 0.94(3) .
N41 C42 1.3437(19) .
N41 C46 1.344(2) .
C42 C43 1.399(2) .
C43 C44 1.364(2) .
C43 H4 0.94(2) .
C44 C45 1.410(2) .
C44 H9 0.89(2) .
C45 N47 1.354(2) .
C45 C46 1.410(2) .
C46 C46 1.486(3) 2_656
N47 H1 0.80(3) .
N47 H7 0.79(2) .
Cl2 O2C 1.4377(14) .
Cl2 O2D 1.4384(13) .
Cl2 O2B 1.4411(13) .
Cl2 O2A 1.4471(13) .
N61 C62 1.128(3) .
C62 C63 1.450(3) .
C63 H17 0.98(4) .
C63 H19 0.95(3) .
C63 H22 0.92(3) .
